data_7250759
loop_
_publ_author_name
'Esrafili, Leili'
'Cheung, Ocean'
'Adriaensens, Peter'
'Derveaux, Elien'
'Glasby, Lawson T.'
'Moghadam, Peyman Z.'
'Vande Velde, Christophe M. L.'

_publ_section_title
;
 Unlocking porosity: structural tuning of urea-based MOFs via reaction
 parameter control
;
_journal_issue 34
_journal_name_full 'RSC Advances'
_journal_page_first 27531
_journal_page_last 27543
_journal_paper_doi 10.1039/D5RA02649K
_journal_volume 15
_journal_year 2025
_chemical_formula_moiety 'C26 H19 N6 O6 Zn, H2 O, 2(C5 H11 N O), 2.375[C5H11N1O2]'
_chemical_formula_sum 'C47.88 H69.12 N10.38 O13.75 Zn'
_chemical_formula_weight 1075.50
_chemical_name_common UA-1
_chemical_name_systematic di-Zinc-4,4'-(carbonylbis(azanediyl))dibenzoate;1,3-di(pyridin-4-yl)urea;diethylformamide;water
_space_group_crystal_system monoclinic
_space_group_IT_number 14
_space_group_name_Hall '-P 2yn'
_space_group_name_H-M_alt 'P 1 21/n 1'
_atom_sites_solution_hydrogens mixed
_atom_sites_solution_primary direct
_atom_sites_solution_secondary mixed
_audit_creation_date 2025-07-22
_audit_creation_method
;
Olex2 1.5-alpha
(compiled 2025.05.31 svn.r86d253d1 for OlexSys, GUI svn.r7254)
;
_audit_update_record
;
2025-07-22 deposited with the CCDC.	2025-07-23 downloaded from the CCDC.
;
_cell_angle_alpha 90
_cell_angle_beta 110.553(2)
_cell_angle_gamma 90
_cell_formula_units_Z 4
_cell_length_a 18.5503(3)
_cell_length_b 14.3850(2)
_cell_length_c 22.7569(4)
_cell_measurement_reflns_used 46808
_cell_measurement_temperature 100.2(6)
_cell_measurement_theta_max 74.3560
_cell_measurement_theta_min 2.1020
_cell_volume 5686.06(17)
_computing_cell_refinement 'CrysAlisPro 1.171.44.91a (Rigaku OD, 2025)'
_computing_data_collection 'CrysAlisPro 1.171.44.91a (Rigaku OD, 2025)'
_computing_data_reduction 'CrysAlisPro 1.171.44.91a (Rigaku OD, 2025)'
_computing_molecular_graphics 'Olex2 1.5-alpha (Dolomanov et al., 2009)'
_computing_publication_material 'Olex2 1.5-alpha (Dolomanov et al., 2009)'
_computing_structure_refinement 'XL  (Sheldrick, 2008)'
_diffrn_ambient_temperature 100.15
_diffrn_detector 'Hybrid Pixel Array Detector'
_diffrn_detector_area_resol_mean 10.0000
_diffrn_detector_type 'HyPix-Arc 100'
_diffrn_measured_fraction_theta_full 0.999
_diffrn_measured_fraction_theta_max 0.973
_diffrn_measurement_details
;
List of Runs (angles in degrees, time in seconds):

  # Type    Start    End  Width  t~exp~   \w     \q     \k     \f   Frames
#--------------------------------------------------------------------------
  1  \w   -126.00  -2.00   0.50    3.00    --  -49.21 -17.00  94.00  248
  2  \w      4.00 127.00   0.50    3.00    --   50.46  17.00 -95.00  246
  3  \w    -26.00  32.00   0.50    3.00    --   50.46 -17.00  94.00  116
  4  \w   -169.00 -46.00   0.50   15.00    --  -92.59 -17.00  94.00  246
  5  \w     55.00 178.00   0.50   15.00    --  101.86  17.00 -95.00  246
  6  \w    -26.00  28.00   0.50    3.00    --  -49.21  38.00  30.00  108
  7  \w    -51.00  25.00   0.50    3.00    --  -49.21  57.00 -60.00  152
  8  \w    -51.00 -18.00   0.50   15.00    --  -92.59  57.00-180.00   66
  9  \w   -112.00 -22.00   0.50   15.00    --  -92.59 125.00-150.00  180
 10  \w   -117.00 -25.00   0.50   15.00    --  -92.59  77.00  90.00  184
 11  \w    -60.00 -23.00   0.50   15.00    --  -92.59   0.00 -60.00   74
 12  \w    -51.00 -18.00   0.50   15.00    --  -92.59  57.00-150.00   66
 13  \w    -51.00 -18.00   0.50   15.00    --  -92.59  57.00   0.00   66
 14  \w    -51.00 -18.00   0.50   15.00    --  -92.59  57.00-120.00   66
 15  \w    -51.00 -18.00   0.50   15.00    --  -92.59  57.00 -30.00   66
 16  \w     25.00  56.00   0.50   15.00    --  101.86 -38.00 -90.00   62
 17  \w     25.00  56.00   0.50   15.00    --  101.86 -38.00   0.00   62
 18  \w     35.00 106.00   0.50   15.00    --  101.86 -99.00  30.00  142
 19  \w     25.00  56.00   0.50   15.00    --  101.86 -38.00 -60.00   62
 20  \w     25.00  56.00   0.50   15.00    --  101.86 -38.00 -30.00   62
 21  \w     35.00 106.00   0.50   15.00    --  101.86 -99.00  90.00  142
 22  \w   -116.00 -25.00   0.50    3.00    --  -49.21 -77.00  60.00  182
 23  \w   -116.00 -25.00   0.50    3.00    --  -49.21 -77.00 150.00  182
 24  \w     26.00 118.00   0.50    3.00    --   50.46  77.00 -30.00  184
 25  \w     26.00 118.00   0.50    3.00    --   50.46  77.00-120.00  184
 26  \w    -60.00 -23.00   0.50   15.00    --  -92.59   0.00 -90.00   74
 27  \w   -160.00 -68.00   0.50   15.00    --  -92.59 -77.00-120.00  184
 28  \w   -160.00 -68.00   0.50   15.00    --  -92.59 -77.00 -60.00  184
 29  \w   -170.00 -78.00   0.50   15.00    --  -92.59 -38.00 -30.00  184
 30  \w     28.00  81.00   0.50   15.00    --  101.86 -57.00 120.00  106
 31  \w     35.00  82.00   0.50   15.00    --  101.86 -77.00-150.00   94
 32  \w     78.00 169.00   0.50   15.00    --  101.86  77.00  60.00  182
;
_diffrn_measurement_device 'four-circle diffractometer'
_diffrn_measurement_device_type 'XtaLAB Synergy, Single source at home/near, HyPix-Arc 100'
_diffrn_measurement_method '\w scans'
_diffrn_orient_matrix_type 'CrysAlisPro convention (1999,Acta A55,543-557)'
_diffrn_orient_matrix_UB_11 0.0621061000
_diffrn_orient_matrix_UB_12 0.0235172000
_diffrn_orient_matrix_UB_13 0.0638698000
_diffrn_orient_matrix_UB_21 0.0609216000
_diffrn_orient_matrix_UB_22 0.0062144000
_diffrn_orient_matrix_UB_23 -0.0316118000
_diffrn_orient_matrix_UB_31 -0.0173978000
_diffrn_orient_matrix_UB_32 0.1042495000
_diffrn_orient_matrix_UB_33 -0.0122997000
_diffrn_radiation_monochromator mirror
_diffrn_radiation_probe x-ray
_diffrn_radiation_type 'Cu K\a'
_diffrn_radiation_wavelength 1.54184
_diffrn_reflns_av_R_equivalents 0.0518
_diffrn_reflns_av_unetI/netI 0.0203
_diffrn_reflns_Laue_measured_fraction_full 0.999
_diffrn_reflns_Laue_measured_fraction_max 0.973
_diffrn_reflns_limit_h_max 23
_diffrn_reflns_limit_h_min -22
_diffrn_reflns_limit_k_max 17
_diffrn_reflns_limit_k_min -15
_diffrn_reflns_limit_l_max 28
_diffrn_reflns_limit_l_min -28
_diffrn_reflns_number 88080
_diffrn_reflns_point_group_measured_fraction_full 0.999
_diffrn_reflns_point_group_measured_fraction_max 0.973
_diffrn_reflns_theta_full 67.684
_diffrn_reflns_theta_max 75.801
_diffrn_reflns_theta_min 2.658
_diffrn_source 'micro-focus sealed X-ray tube'
_diffrn_source_type 'PhotonJet (Cu) X-ray Source'
_exptl_absorpt_coefficient_mu 1.169
_exptl_absorpt_correction_T_max 1.00000
_exptl_absorpt_correction_T_min 0.76041
_exptl_absorpt_correction_type multi-scan
_exptl_absorpt_process_details
;
CrysAlisPro 1.171.44.91a (Rigaku Oxford Diffraction, 2025)
Empirical absorption correction using spherical harmonics,
implemented in SCALE3 ABSPACK scaling algorithm.
;
_exptl_crystal_colour colourless
_exptl_crystal_colour_primary colourless
_exptl_crystal_density_diffrn 1.256
_exptl_crystal_description plate
_exptl_crystal_F_000 2276
_exptl_crystal_preparation 'synthesis from diethylformamide'
_exptl_crystal_recrystallization_method 'synthesis from diethylformamide'
_exptl_crystal_size_max 0.3
_exptl_crystal_size_mid 0.3
_exptl_crystal_size_min 0.1
_refine_diff_density_max 0.724
_refine_diff_density_min -0.508
_refine_diff_density_rms 0.067
_refine_ls_extinction_method none
_refine_ls_goodness_of_fit_ref 1.065
_refine_ls_hydrogen_treatment mixed
_refine_ls_matrix_type full
_refine_ls_number_parameters 542
_refine_ls_number_reflns 11510
_refine_ls_number_restraints 73
_refine_ls_restrained_S_all 1.070
_refine_ls_R_factor_all 0.0749
_refine_ls_R_factor_gt 0.0711
_refine_ls_shift/su_max 0.001
_refine_ls_shift/su_mean 0.000
_refine_ls_structure_factor_coef Fsqd
_refine_ls_weighting_details 'w=1/[\s^2^(Fo^2^)+(0.1014P)^2^+5.9902P] where P=(Fo^2^+2Fc^2^)/3'
_refine_ls_weighting_scheme calc
_refine_ls_wR_factor_gt 0.2025
_refine_ls_wR_factor_ref 0.2058
_reflns_Friedel_coverage 0.000
_reflns_number_gt 10367
_reflns_number_total 11510
_reflns_threshold_expression 'I > 2\s(I)'
_cod_data_source_file d5ra02649k1.cif
_cod_data_source_block ua-1-cold_auto
_cod_original_cell_volume 5686.05(17)
_cod_database_code 7250759
_shelx_shelxl_version_number 2019/1
_shelx_space_group_comment
;
The symmetry employed for this shelxl refinement is uniquely defined
by the following loop, which should always be used as a source of
symmetry information in preference to the above space-group names.
They are only intended as comments.
;
_shelx_estimated_absorpt_t_max 0.892
_shelx_estimated_absorpt_t_min 0.721
_olex2_refinement_description
;
1. Fixed Uiso
 At 1.2 times of:
  All C(H) groups, All C(H,H) groups, All C(H,H,H,H) groups, All N(H) groups
 At 1.5 times of:
  All C(H,H,H) groups, All O(H,H) groups
2. Restrained distances
 C44-C11 \\sim C45-C44
 with sigma of 0.02
 N43-C46 \\sim N43-C44
 with sigma of 0.02
 C1-C8 \\sim C1-C8A
 with sigma of 0.02
 N11-H11 \\sim N8-H8 \\sim N30-H30 \\sim N33-H33
 with sigma of 0.02
 C46-C13 \\sim C44-C11
 with sigma of 0.02
 N49-C22 \\sim N49-C10
 with sigma of 0.02
 C14-C10 \\sim C23-C22
 with sigma of 0.02
3. Uiso/Uaniso restraints and constraints
C1 \\sim C8A: within 2A with sigma of 0.04 and sigma for terminal atoms of 0.08
within 2A
C1 \\sim C8: within 2A with sigma of 0.04 and sigma for terminal atoms of 0.08
within 2A
Uanis(C22) \\sim Ueq, Uanis(C10) \\sim Ueq, Uanis(C23) \\sim Ueq, Uanis(C14)
\\sim Ueq, Uanis(C8) \\sim Ueq, Uanis(C8A) \\sim Ueq: with sigma of 0.02 and
sigma for terminal atoms of 0.04
Uanis(C45) \\sim Ueq, Uanis(C11) \\sim Ueq: with sigma of 0.1 and sigma for
terminal atoms of 0.2
4. Others
 Sof(H44A)=Sof(H44B)=Sof(C11)=Sof(H11A)=Sof(H11B)=Sof(H11C)=1-FVAR(1)
 Sof(C45)=Sof(H45A)=Sof(H45B)=Sof(H45C)=Sof(H44C)=Sof(H44D)=FVAR(1)
 Sof(H1BC)=Sof(H1BD)=Sof(C8A)=Sof(H8AA)=Sof(H8AB)=Sof(H8AC)=1-FVAR(2)
 Sof(H1AA)=Sof(H1AB)=Sof(C8)=Sof(H8A)=Sof(H8B)=Sof(H8C)=FVAR(2)
 Sof(C10)=Sof(H10A)=Sof(H10B)=Sof(C14)=Sof(H14A)=Sof(H14B)=Sof(H14C)=1-FVAR(3)
 Sof(C22)=Sof(H22A)=Sof(H22B)=Sof(C23)=Sof(H23A)=Sof(H23B)=Sof(H23C)=FVAR(3)
5.a Free rotating group:
 O40(H40A,H40B)
5.b Secondary CH2 refined with riding coordinates:
 C44(H44C,H44D), C44(H44A,H44B), C46(H46A,H46B), C1(H1AA,H1AB), C1(H1BC,H1BD),
 C10(H10A,H10B), C22(H22A,H22B)
5.c Aromatic/amide H refined with riding coordinates:
 N33(H33), C25(H25), N8(H8), C28(H28), C26(H26), C35(H35), C39(H39), C38(H38),
 C29(H29), C6(H6), C36(H36), C17(H17), C19(H19), C4(H4), C3(H3), C20(H20),
 C7(H7), C42(H42), C48(H48)
5.d Idealised Me refined with riding coordinates:
 C45(H45A,H45B,H45C), C13(H13A,H13B,H13C), C11(H11A,H11B,H11C)
5.e Idealised Me refined as rotating group:
 C8(H8A,H8B,H8C), C8A(H8AA,H8AB,H8AC), C14(H14A,H14B,H14C), C23(H23A,H23B,H23C)
;
_platon_squeeze_special_details
;
A solvent mask was calculated and 608 electrons were 
found in a volume of 2203\%A^3^ in 1 void per unit cell. 
This is consistent with the presence of 
2.375[C5H11N1O2] per Asymmetric Unit 
which account for 608 electrons 
per unit cell.
;
_platon_squeeze_void_probe_radius 1.20
_olex2_submission_special_instructions 'No special instructions were received'

loop_
_space_group_symop_operation_xyz
'x, y, z'
'-x+1/2, y+1/2, -z+1/2'
'-x, -y, -z'
'x-1/2, -y-1/2, z-1/2'

loop_
_atom_site_label
_atom_site_type_symbol
_atom_site_fract_x
_atom_site_fract_y
_atom_site_fract_z
_atom_site_U_iso_or_equiv
_atom_site_adp_type
_atom_site_occupancy
_atom_site_site_symmetry_order
_atom_site_calc_flag
_atom_site_refinement_flags_posn
_atom_site_refinement_flags_adp
_atom_site_refinement_flags_occupancy
_atom_site_disorder_assembly
_atom_site_disorder_group
Zn1 Zn 0.75201(2) 0.48096(3) 0.31915(2) 0.04407(14) Uani 1 1 d . . . . .
O23 O 0.66990(12) 0.46106(16) 0.35261(10) 0.0525(5) Uani 1 1 d . . . . .
O14 O 0.31101(13) 0.08929(16) 0.77803(10) 0.0559(5) Uani 1 1 d . . . . .
O22 O 0.74241(12) 0.34937(16) 0.41244(11) 0.0543(5) Uani 1 1 d . . . . .
O32 O 0.49478(12) 0.78859(17) 0.09466(11) 0.0575(6) Uani 1 1 d . . . . .
O40 O 0.84092(14) 0.3224(2) 0.53246(13) 0.0674(6) Uani 1 1 d G . . . .
H40A H 0.834995 0.263121 0.536821 0.101 Uiso 1 1 d G U . . .
H40B H 0.805710 0.336411 0.496672 0.101 Uiso 1 1 d G U . . .
O13 O 0.19173(14) 0.12917(17) 0.71990(12) 0.0616(6) Uani 1 1 d . . . . .
N33 N 0.62160(14) 0.76983(18) 0.10607(12) 0.0494(6) Uani 1 1 d D . . . .
H33 H 0.656676 0.790222 0.091355 0.059 Uiso 1 1 calc DR U . . .
N30 N 0.54134(14) 0.8430(2) 0.01962(13) 0.0506(6) Uani 1 1 d D . . . .
N27 N 0.34690(14) 0.96939(17) -0.11014(12) 0.0458(5) Uani 1 1 d . . . . .
N37 N 0.70860(14) 0.58580(17) 0.25677(12) 0.0471(5) Uani 1 1 d . . . . .
N11 N 0.44662(17) 0.3477(2) 0.49753(16) 0.0641(8) Uani 1 1 d D . . . .
O10 O 0.49425(16) 0.2354(2) 0.57258(15) 0.0875(10) Uani 1 1 d . . . . .
O41 O 0.29402(19) 0.4393(2) 0.46884(17) 0.0906(9) Uani 1 1 d . . . . .
C25 C 0.41001(16) 0.9082(2) -0.00664(14) 0.0468(6) Uani 1 1 d . . . . .
H25 H 0.408080 0.895471 0.033741 0.056 Uiso 1 1 calc R U . . .
C31 C 0.54748(17) 0.7998(2) 0.07567(14) 0.0487(6) Uani 1 1 d . . . . .
N8 N 0.37623(17) 0.3008(2) 0.55543(15) 0.0658(8) Uani 1 1 d D . . . .
H8 H 0.344013 0.342340 0.531966 0.079 Uiso 1 1 calc DR U . . .
C34 C 0.64711(17) 0.7107(2) 0.15762(14) 0.0475(6) Uani 1 1 d . . . . .
C28 C 0.41006(17) 0.9483(2) -0.12339(15) 0.0511(7) Uani 1 1 d . . . . .
H28 H 0.410584 0.963292 -0.163899 0.061 Uiso 1 1 calc R U . . .
C24 C 0.47441(16) 0.8842(2) -0.02122(14) 0.0464(6) Uani 1 1 d . . . . .
C26 C 0.34903(16) 0.9507(2) -0.05202(14) 0.0458(6) Uani 1 1 d . . . . .
H26 H 0.305756 0.967907 -0.041294 0.055 Uiso 1 1 calc R U . . .
C35 C 0.60157(17) 0.6706(2) 0.18781(16) 0.0530(7) Uani 1 1 d . . . . .
H35 H 0.548336 0.685323 0.175010 0.064 Uiso 1 1 calc R U . . .
C39 C 0.72533(18) 0.6871(2) 0.17967(15) 0.0523(7) Uani 1 1 d . . . . .
H39 H 0.759094 0.713895 0.161184 0.063 Uiso 1 1 calc R U . . .
C38 C 0.75266(17) 0.6253(2) 0.22812(15) 0.0529(7) Uani 1 1 d . . . . .
H38 H 0.805747 0.609488 0.242150 0.063 Uiso 1 1 calc R U . . .
C29 C 0.47359(17) 0.9065(2) -0.08170(14) 0.0506(7) Uani 1 1 d . . . . .
H29 H 0.516780 0.892610 -0.093392 0.061 Uiso 1 1 calc R U . . .
C5 C 0.29365(19) 0.1733(2) 0.68494(15) 0.0525(7) Uani 1 1 d . . . . .
C21 C 0.68216(17) 0.3972(2) 0.39401(14) 0.0483(6) Uani 1 1 d . . . . .
C6 C 0.2467(2) 0.2270(3) 0.63652(17) 0.0586(8) Uani 1 1 d . . . . .
H6 H 0.194283 0.235994 0.631885 0.070 Uiso 1 1 calc R U . . .
C36 C 0.63385(17) 0.6100(2) 0.23605(15) 0.0519(7) Uani 1 1 d . . . . .
H36 H 0.601680 0.583475 0.256130 0.062 Uiso 1 1 calc R U . . .
C17 C 0.55955(18) 0.4443(2) 0.40791(16) 0.0546(7) Uani 1 1 d . . . . .
H17 H 0.556319 0.495504 0.380702 0.065 Uiso 1 1 calc R U . . .
C18 C 0.62107(17) 0.3828(2) 0.42132(15) 0.0498(7) Uani 1 1 d . . . . .
C15 C 0.50677(19) 0.3563(3) 0.47329(17) 0.0582(8) Uani 1 1 d . . . . .
C19 C 0.6243(2) 0.3079(3) 0.46108(18) 0.0619(8) Uani 1 1 d . . . . .
H19 H 0.666336 0.265793 0.470755 0.074 Uiso 1 1 calc R U . . .
C4 C 0.36971(19) 0.1595(3) 0.69019(17) 0.0615(8) Uani 1 1 d . . . . .
H4 H 0.402120 0.122067 0.723327 0.074 Uiso 1 1 calc R U . . .
C12 C 0.2624(2) 0.1286(2) 0.72979(16) 0.0530(7) Uani 1 1 d . . . . .
C3 C 0.3995(2) 0.1996(3) 0.64784(18) 0.0654(9) Uani 1 1 d . . . . .
H3 H 0.451605 0.189426 0.651843 0.079 Uiso 1 1 calc R U . . .
C9 C 0.4438(2) 0.2893(3) 0.54408(18) 0.0626(9) Uani 1 1 d . . . . .
C16 C 0.5026(2) 0.4317(3) 0.43397(17) 0.0590(8) Uani 1 1 d . . . . .
C2 C 0.3521(2) 0.2546(2) 0.59986(17) 0.0567(8) Uani 1 1 d . . . . .
O47 O 0.0614(2) 0.3584(4) 0.7512(2) 0.1242(14) Uani 1 1 d . . . . .
C20 C 0.5683(2) 0.2935(3) 0.48652(19) 0.0643(9) Uani 1 1 d . . . . .
H20 H 0.571211 0.241467 0.512927 0.077 Uiso 1 1 calc R U . . .
C7 C 0.2762(2) 0.2683(3) 0.59434(18) 0.0630(9) Uani 1 1 d . . . . .
H7 H 0.243834 0.306153 0.561451 0.076 Uiso 1 1 calc R U . . .
N43 N 0.1960(3) 0.4397(4) 0.3803(2) 0.1110(17) Uani 1 1 d D . . . .
C42 C 0.2398(3) 0.4758(4) 0.4298(3) 0.0849(13) Uani 1 1 d . . . . .
H42 H 0.229289 0.538377 0.437453 0.102 Uiso 1 1 calc R U . . .
N49 N 0.0040(3) 0.2189(4) 0.7282(3) 0.129(2) Uani 1 1 d D . . . .
C48 C 0.0628(3) 0.2741(4) 0.7386(3) 0.1071(18) Uani 1 1 d . . . . .
H48 H 0.109208 0.248931 0.736561 0.21(4) Uiso 1 1 calc R . . . .
C45 C 0.0644(4) 0.4548(5) 0.3169(3) 0.084(2) Uani 0.769(12) 1 d D U P A 2
H45A H 0.066134 0.393311 0.298826 0.126 Uiso 0.769(12) 1 calc R U P A 2
H45B H 0.025765 0.493295 0.286042 0.126 Uiso 0.769(12) 1 calc R U P A 2
H45C H 0.050701 0.447973 0.354515 0.126 Uiso 0.769(12) 1 calc R U P A 2
C44 C 0.1364(4) 0.4970(6) 0.3329(3) 0.130(2) Uani 1 1 d D . . . .
H44C H 0.134515 0.559649 0.350340 0.155 Uiso 0.769(12) 1 calc R U P A 2
H44D H 0.150266 0.504242 0.294916 0.155 Uiso 0.769(12) 1 calc R U P A 2
H44A H 0.162909 0.551358 0.323041 0.155 Uiso 0.231(12) 1 calc R U P A 1
H44B H 0.101110 0.521212 0.353328 0.155 Uiso 0.231(12) 1 calc R U P A 1
C46 C 0.2204(5) 0.3468(9) 0.3572(5) 0.215(6) Uani 1 1 d D . . . .
H46A H 0.197348 0.339237 0.311133 0.258 Uiso 1 1 calc R U . B 2
H46B H 0.276950 0.339518 0.371196 0.258 Uiso 1 1 calc R U . B 2
C13 C 0.1871(5) 0.2882(9) 0.3893(4) 0.187(5) Uani 1 1 d D . . C 2
H13A H 0.191560 0.223542 0.377360 0.280 Uiso 1 1 calc R U . C 2
H13B H 0.132585 0.304163 0.378427 0.280 Uiso 1 1 calc R U . C 2
H13C H 0.213667 0.295529 0.434578 0.280 Uiso 1 1 calc R U . C 2
C11 C 0.0882(11) 0.4542(19) 0.2721(8) 0.109(10) Uani 0.231(12) 1 d D U P A 1
H11A H 0.120198 0.441238 0.246778 0.163 Uiso 0.231(12) 1 calc R U P A 1
H11B H 0.046756 0.497093 0.249353 0.163 Uiso 0.231(12) 1 calc R U P A 1
H11C H 0.065831 0.395970 0.280256 0.163 Uiso 0.231(12) 1 calc R U P A 1
H11 H 0.4057(17) 0.382(3) 0.4802(18) 0.075(12) Uiso 1 1 d D . . . .
H30 H 0.575(2) 0.825(4) 0.004(2) 0.113(18) Uiso 1 1 d D . . . .
C1 C -0.0687(4) 0.2478(6) 0.7284(4) 0.146(3) Uani 1 1 d D U . . .
H1AA H -0.109668 0.228450 0.689057 0.176 Uiso 0.35(4) 1 calc R U P D 1
H1AB H -0.070094 0.316383 0.731736 0.176 Uiso 0.35(4) 1 calc R U P D 1
H1BC H -0.107600 0.200480 0.706623 0.176 Uiso 0.65(4) 1 calc R U P D 2
H1BD H -0.083061 0.306682 0.704591 0.176 Uiso 0.65(4) 1 calc R U P D 2
C8 C -0.0814(11) 0.2015(18) 0.7861(10) 0.111(10) Uani 0.35(4) 1 d D U P D 1
H8A H -0.058478 0.139216 0.792657 0.167 Uiso 0.35(4) 1 calc R U P D 1
H8B H -0.136695 0.196663 0.778181 0.167 Uiso 0.35(4) 1 calc R U P D 1
H8C H -0.056956 0.239459 0.823569 0.167 Uiso 0.35(4) 1 calc R U P D 1
C8A C -0.0705(18) 0.263(4) 0.7983(10) 0.309(15) Uani 0.65(4) 1 d D U P D 2
H8AA H -0.123932 0.262919 0.796731 0.463 Uiso 0.65(4) 1 calc R U P D 2
H8AB H -0.046830 0.323456 0.814575 0.463 Uiso 0.65(4) 1 calc R U P D 2
H8AC H -0.041726 0.213471 0.825867 0.463 Uiso 0.65(4) 1 calc R U P D 2
C10 C 0.0107(8) 0.1257(9) 0.7004(15) 0.110(7) Uani 0.42(3) 1 d D U P E 1
H10A H 0.059991 0.096773 0.726509 0.131 Uiso 0.42(3) 1 calc R U P E 1
H10B H -0.031380 0.085247 0.702875 0.131 Uiso 0.42(3) 1 calc R U P E 1
C14 C 0.0074(10) 0.1280(18) 0.6336(12) 0.156(11) Uani 0.42(3) 1 d D U P E 1
H14A H -0.038913 0.161486 0.607762 0.235 Uiso 0.42(3) 1 calc R U P E 1
H14B H 0.005723 0.064254 0.617872 0.235 Uiso 0.42(3) 1 calc R U P E 1
H14C H 0.053140 0.159640 0.631385 0.235 Uiso 0.42(3) 1 calc R U P E 1
C22 C 0.0109(13) 0.1181(11) 0.7321(10) 0.166(8) Uani 0.58(3) 1 d D U P E 2
H22A H -0.014467 0.093633 0.760625 0.199 Uiso 0.58(3) 1 calc R U P E 2
H22B H 0.065839 0.099939 0.748876 0.199 Uiso 0.58(3) 1 calc R U P E 2
C23 C -0.0264(19) 0.079(3) 0.6684(14) 0.271(17) Uani 0.58(3) 1 d D U P E 2
H23A H 0.004002 0.095687 0.642299 0.406 Uiso 0.58(3) 1 calc R U P E 2
H23B H -0.078362 0.105401 0.649641 0.406 Uiso 0.58(3) 1 calc R U P E 2
H23C H -0.029684 0.011661 0.670910 0.406 Uiso 0.58(3) 1 calc R U P E 2

loop_
_atom_site_aniso_label
_atom_site_aniso_U_11
_atom_site_aniso_U_22
_atom_site_aniso_U_33
_atom_site_aniso_U_23
_atom_site_aniso_U_13
_atom_site_aniso_U_12
Zn1 0.0393(2) 0.0529(2) 0.0467(2) 0.00098(16) 0.02337(16) 0.00006(15)
O23 0.0443(11) 0.0651(13) 0.0559(12) 0.0041(10) 0.0272(9) -0.0004(9)
O14 0.0588(13) 0.0628(13) 0.0530(12) 0.0027(10) 0.0280(10) -0.0049(10)
O22 0.0470(11) 0.0616(13) 0.0665(13) 0.0014(10) 0.0352(10) 0.0039(9)
O32 0.0432(11) 0.0722(14) 0.0651(13) 0.0172(11) 0.0291(10) 0.0059(10)
O40 0.0504(13) 0.0869(18) 0.0727(16) 0.0015(13) 0.0312(11) -0.0001(12)
O13 0.0583(13) 0.0706(15) 0.0705(14) 0.0080(12) 0.0410(12) 0.0006(11)
N33 0.0403(12) 0.0586(15) 0.0553(14) 0.0064(11) 0.0242(11) -0.0014(10)
N30 0.0407(12) 0.0623(16) 0.0538(14) 0.0081(12) 0.0227(11) 0.0023(11)
N27 0.0417(12) 0.0506(13) 0.0508(13) -0.0008(10) 0.0231(10) -0.0019(10)
N37 0.0443(12) 0.0507(13) 0.0523(13) 0.0008(11) 0.0243(10) -0.0013(10)
N11 0.0571(16) 0.0721(19) 0.081(2) 0.0194(16) 0.0462(15) 0.0095(14)
O10 0.0689(17) 0.116(2) 0.100(2) 0.0481(19) 0.0568(16) 0.0252(16)
O41 0.0792(19) 0.090(2) 0.115(2) 0.0352(19) 0.0506(18) 0.0227(17)
C25 0.0455(15) 0.0512(16) 0.0504(15) -0.0009(12) 0.0251(12) -0.0037(12)
C31 0.0435(15) 0.0519(16) 0.0542(16) 0.0026(13) 0.0216(13) -0.0009(12)
N8 0.0613(17) 0.0764(19) 0.0776(19) 0.0229(16) 0.0467(15) 0.0120(14)
C34 0.0445(15) 0.0514(16) 0.0518(16) 0.0017(13) 0.0233(12) -0.0013(12)
C28 0.0433(15) 0.0665(19) 0.0500(16) 0.0026(14) 0.0242(12) 0.0003(13)
C24 0.0413(14) 0.0498(15) 0.0522(15) 0.0028(12) 0.0214(12) -0.0045(12)
C26 0.0436(14) 0.0515(15) 0.0486(15) -0.0008(12) 0.0241(12) -0.0012(12)
C35 0.0385(14) 0.0639(19) 0.0621(18) 0.0082(15) 0.0245(13) 0.0022(13)
C39 0.0449(15) 0.0624(18) 0.0567(17) 0.0099(14) 0.0267(13) -0.0003(13)
C38 0.0413(15) 0.0635(19) 0.0587(17) 0.0096(14) 0.0237(13) 0.0007(13)
C29 0.0405(14) 0.0660(19) 0.0529(16) 0.0019(14) 0.0259(12) 0.0012(13)
C5 0.0531(17) 0.0596(18) 0.0539(17) 0.0004(14) 0.0301(14) -0.0025(14)
C21 0.0468(15) 0.0525(16) 0.0538(16) -0.0044(13) 0.0281(13) -0.0036(12)
C6 0.0531(17) 0.068(2) 0.068(2) 0.0101(16) 0.0381(16) 0.0085(15)
C36 0.0460(15) 0.0573(17) 0.0604(17) 0.0048(14) 0.0286(14) -0.0014(13)
C17 0.0529(17) 0.0600(18) 0.0637(18) 0.0090(15) 0.0365(15) 0.0033(14)
C18 0.0447(15) 0.0559(17) 0.0575(17) 0.0000(13) 0.0289(13) -0.0002(12)
C15 0.0541(17) 0.067(2) 0.067(2) 0.0067(16) 0.0384(16) 0.0002(15)
C19 0.0573(19) 0.063(2) 0.079(2) 0.0137(17) 0.0402(17) 0.0068(15)
C4 0.0500(17) 0.082(2) 0.0604(19) 0.0133(17) 0.0296(15) 0.0016(16)
C12 0.0621(19) 0.0496(16) 0.0576(18) -0.0029(14) 0.0339(15) -0.0041(14)
C3 0.0475(17) 0.086(2) 0.074(2) 0.0191(19) 0.0350(16) 0.0032(16)
C9 0.062(2) 0.069(2) 0.074(2) 0.0121(17) 0.0461(18) 0.0036(17)
C16 0.0566(18) 0.064(2) 0.072(2) 0.0090(16) 0.0416(16) 0.0059(15)
C2 0.0576(18) 0.0617(19) 0.0654(19) 0.0075(15) 0.0397(16) 0.0034(15)
O47 0.095(3) 0.145(4) 0.161(4) -0.006(3) 0.081(3) -0.007(3)
C20 0.064(2) 0.0604(19) 0.087(2) 0.0208(18) 0.0488(19) 0.0104(16)
C7 0.0597(19) 0.073(2) 0.071(2) 0.0182(17) 0.0413(17) 0.0135(16)
N43 0.124(4) 0.124(4) 0.088(3) 0.004(3) 0.042(3) 0.062(3)
C42 0.102(4) 0.085(3) 0.091(3) 0.014(3) 0.062(3) 0.019(3)
N49 0.065(2) 0.116(4) 0.203(6) 0.048(4) 0.042(3) 0.010(2)
C48 0.077(3) 0.088(4) 0.166(6) 0.009(4) 0.055(3) 0.002(3)
C45 0.086(4) 0.091(4) 0.091(4) 0.014(3) 0.053(3) 0.006(3)
C44 0.126(6) 0.161(6) 0.100(4) 0.033(4) 0.037(4) 0.041(5)
C46 0.117(6) 0.358(19) 0.150(8) 0.057(10) 0.022(6) -0.057(9)
C13 0.117(6) 0.298(14) 0.157(7) -0.070(8) 0.063(6) -0.023(7)
C11 0.065(12) 0.18(3) 0.075(13) 0.029(15) 0.023(10) 0.002(14)
C1 0.076(3) 0.165(7) 0.202(8) 0.073(6) 0.053(4) 0.021(4)
C8 0.086(11) 0.120(15) 0.131(16) 0.066(11) 0.043(10) 0.003(9)
C8A 0.29(2) 0.36(3) 0.36(3) 0.13(2) 0.22(2) 0.06(2)
C10 0.050(6) 0.076(8) 0.190(17) 0.016(10) 0.027(9) 0.006(5)
C14 0.071(9) 0.153(17) 0.22(2) -0.028(16) 0.015(11) 0.000(9)
C22 0.169(14) 0.167(14) 0.141(12) 0.066(10) 0.027(10) 0.023(10)
C23 0.23(2) 0.32(3) 0.22(2) -0.09(2) 0.03(2) -0.02(2)

loop_
_atom_type_symbol
_atom_type_description
_atom_type_scat_dispersion_real
_atom_type_scat_dispersion_imag
_atom_type_scat_source
C C 0.0181 0.0091 'International Tables Vol C Tables 4.2.6.8 and 6.1.1.4'
H H 0.0000 0.0000 'International Tables Vol C Tables 4.2.6.8 and 6.1.1.4'
N N 0.0311 0.0180 'International Tables Vol C Tables 4.2.6.8 and 6.1.1.4'
O O 0.0492 0.0322 'International Tables Vol C Tables 4.2.6.8 and 6.1.1.4'
Zn Zn -1.5491 0.6778 'International Tables Vol C Tables 4.2.6.8 and 6.1.1.4'

loop_
_geom_angle_atom_site_label_1
_geom_angle_atom_site_label_2
_geom_angle_atom_site_label_3
_geom_angle
_geom_angle_site_symmetry_1
_geom_angle_site_symmetry_3
_geom_angle_publ_flag
O23 Zn1 O14 139.27(10) . 4_665 ?
O23 Zn1 N27 108.53(9) . 4_676 ?
O23 Zn1 N37 102.09(9) . . ?
O14 Zn1 N27 94.88(10) 4_665 4_676 ?
O14 Zn1 N37 101.56(10) 4_665 . ?
N37 Zn1 N27 108.04(10) . 4_676 ?
C21 O23 Zn1 115.63(19) . . ?
C12 O14 Zn1 107.1(2) . 4_566 ?
H40A O40 H40B 104.5 . . ?
C31 N33 H33 116.5 . . ?
C31 N33 C34 126.9(2) . . ?
C34 N33 H33 116.5 . . ?
C31 N30 C24 124.7(2) . . ?
C31 N30 H30 114(4) . . ?
C24 N30 H30 118(4) . . ?
C28 N27 Zn1 118.6(2) . 4_575 ?
C26 N27 Zn1 124.41(19) . 4_575 ?
C26 N27 C28 116.9(3) . . ?
C38 N37 Zn1 119.7(2) . . ?
C38 N37 C36 116.8(3) . . ?
C36 N37 Zn1 123.0(2) . . ?
C15 N11 H11 117(3) . . ?
C9 N11 C15 127.4(3) . . ?
C9 N11 H11 116(3) . . ?
C24 C25 H25 120.7 . . ?
C26 C25 H25 120.7 . . ?
C26 C25 C24 118.6(3) . . ?
O32 C31 N33 124.7(3) . . ?
O32 C31 N30 124.9(3) . . ?
N33 C31 N30 110.4(2) . . ?
C9 N8 H8 115.9 . . ?
C9 N8 C2 128.2(3) . . ?
C2 N8 H8 115.9 . . ?
N33 C34 C39 116.9(3) . . ?
C35 C34 N33 125.8(3) . . ?
C35 C34 C39 117.2(3) . . ?
N27 C28 H28 118.3 . . ?
N27 C28 C29 123.5(3) . . ?
C29 C28 H28 118.3 . . ?
N30 C24 C29 116.7(3) . . ?
C25 C24 N30 125.8(3) . . ?
C25 C24 C29 117.5(3) . . ?
N27 C26 C25 124.2(3) . . ?
N27 C26 H26 117.9 . . ?
C25 C26 H26 117.9 . . ?
C34 C35 H35 120.3 . . ?
C36 C35 C34 119.5(3) . . ?
C36 C35 H35 120.3 . . ?
C34 C39 H39 120.3 . . ?
C38 C39 C34 119.3(3) . . ?
C38 C39 H39 120.3 . . ?
N37 C38 C39 123.5(3) . . ?
N37 C38 H38 118.3 . . ?
C39 C38 H38 118.3 . . ?
C28 C29 C24 119.3(3) . . ?
C28 C29 H29 120.3 . . ?
C24 C29 H29 120.3 . . ?
C6 C5 C4 119.1(3) . . ?
C6 C5 C12 120.2(3) . . ?
C4 C5 C12 120.7(3) . . ?
O23 C21 C18 116.3(3) . . ?
O22 C21 O23 123.3(3) . . ?
O22 C21 C18 120.4(3) . . ?
C5 C6 H6 120.0 . . ?
C5 C6 C7 120.0(3) . . ?
C7 C6 H6 120.0 . . ?
N37 C36 C35 123.7(3) . . ?
N37 C36 H36 118.1 . . ?
C35 C36 H36 118.1 . . ?
C18 C17 H17 119.7 . . ?
C18 C17 C16 120.6(3) . . ?
C16 C17 H17 119.7 . . ?
C17 C18 C21 120.5(3) . . ?
C17 C18 C19 118.6(3) . . ?
C19 C18 C21 120.9(3) . . ?
C16 C15 N11 116.5(3) . . ?
C16 C15 C20 119.8(3) . . ?
C20 C15 N11 123.7(3) . . ?
C18 C19 H19 119.2 . . ?
C20 C19 C18 121.6(3) . . ?
C20 C19 H19 119.2 . . ?
C5 C4 H4 119.3 . . ?
C5 C4 C3 121.3(3) . . ?
C3 C4 H4 119.3 . . ?
O14 C12 C5 116.8(3) . . ?
O13 C12 O14 122.4(3) . . ?
O13 C12 C5 120.7(3) . . ?
C4 C3 H3 120.5 . . ?
C2 C3 C4 119.1(3) . . ?
C2 C3 H3 120.5 . . ?
N11 C9 N8 110.9(3) . . ?
O10 C9 N11 125.1(3) . . ?
O10 C9 N8 124.0(3) . . ?
C15 C16 C17 119.8(3) . . ?
C3 C2 N8 124.2(3) . . ?
C7 C2 N8 115.9(3) . . ?
C7 C2 C3 119.8(3) . . ?
C15 C20 H20 120.2 . . ?
C19 C20 C15 119.5(3) . . ?
C19 C20 H20 120.2 . . ?
C6 C7 H7 119.7 . . ?
C2 C7 C6 120.7(3) . . ?
C2 C7 H7 119.7 . . ?
C42 N43 C44 120.3(6) . . ?
C42 N43 C46 119.2(5) . . ?
C44 N43 C46 117.4(6) . . ?
O41 C42 N43 126.5(5) . . ?
O41 C42 H42 116.7 . . ?
N43 C42 H42 116.7 . . ?
C48 N49 C1 124.0(6) . . ?
C48 N49 C10 115.6(8) . . ?
C48 N49 C22 123.2(10) . . ?
C1 N49 C10 118.9(8) . . ?
C1 N49 C22 110.9(11) . . ?
O47 C48 N49 123.4(6) . . ?
O47 C48 H48 118.3 . . ?
N49 C48 H48 118.3 . . ?
H45A C45 H45B 109.5 . . ?
H45A C45 H45C 109.5 . . ?
H45B C45 H45C 109.5 . . ?
C44 C45 H45A 109.5 . . ?
C44 C45 H45B 109.5 . . ?
C44 C45 H45C 109.5 . . ?
N43 C44 H44C 109.6 . . ?
N43 C44 H44D 109.6 . . ?
N43 C44 H44A 107.4 . . ?
N43 C44 H44B 107.4 . . ?
N43 C44 C11 119.5(12) . . ?
C45 C44 N43 110.3(6) . . ?
C45 C44 H44C 109.6 . . ?
C45 C44 H44D 109.6 . . ?
H44C C44 H44D 108.1 . . ?
H44A C44 H44B 107.0 . . ?
C11 C44 H44A 107.4 . . ?
C11 C44 H44B 107.4 . . ?
N43 C46 H46A 112.5 . . ?
N43 C46 H46B 112.5 . . ?
H46A C46 H46B 110.0 . . ?
C13 C46 N43 96.3(9) . . ?
C13 C46 H46A 112.5 . . ?
C13 C46 H46B 112.5 . . ?
C46 C13 H13A 109.5 . . ?
C46 C13 H13B 109.5 . . ?
C46 C13 H13C 109.5 . . ?
H13A C13 H13B 109.5 . . ?
H13A C13 H13C 109.5 . . ?
H13B C13 H13C 109.5 . . ?
C44 C11 H11A 109.5 . . ?
C44 C11 H11B 109.5 . . ?
C44 C11 H11C 109.5 . . ?
H11A C11 H11B 109.5 . . ?
H11A C11 H11C 109.5 . . ?
H11B C11 H11C 109.5 . . ?
N49 C1 H1AA 110.2 . . ?
N49 C1 H1AB 110.2 . . ?
N49 C1 H1BC 109.0 . . ?
N49 C1 H1BD 109.0 . . ?
N49 C1 C8 107.6(9) . . ?
N49 C1 C8A 113.1(12) . . ?
H1AA C1 H1AB 108.5 . . ?
H1BC C1 H1BD 107.8 . . ?
C8 C1 H1AA 110.2 . . ?
C8 C1 H1AB 110.2 . . ?
C8A C1 H1BC 109.0 . . ?
C8A C1 H1BD 109.0 . . ?
C1 C8 H8A 109.5 . . ?
C1 C8 H8B 109.5 . . ?
C1 C8 H8C 109.5 . . ?
H8A C8 H8B 109.5 . . ?
H8A C8 H8C 109.5 . . ?
H8B C8 H8C 109.5 . . ?
C1 C8A H8AA 109.5 . . ?
C1 C8A H8AB 109.5 . . ?
C1 C8A H8AC 109.5 . . ?
H8AA C8A H8AB 109.5 . . ?
H8AA C8A H8AC 109.5 . . ?
H8AB C8A H8AC 109.5 . . ?
N49 C10 H10A 108.5 . . ?
N49 C10 H10B 108.5 . . ?
H10A C10 H10B 107.5 . . ?
C14 C10 N49 115.2(17) . . ?
C14 C10 H10A 108.5 . . ?
C14 C10 H10B 108.5 . . ?
C10 C14 H14A 109.5 . . ?
C10 C14 H14B 109.5 . . ?
C10 C14 H14C 109.5 . . ?
H14A C14 H14B 109.5 . . ?
H14A C14 H14C 109.5 . . ?
H14B C14 H14C 109.5 . . ?
N49 C22 H22A 110.0 . . ?
N49 C22 H22B 110.0 . . ?
N49 C22 C23 108.3(17) . . ?
H22A C22 H22B 108.4 . . ?
C23 C22 H22A 110.0 . . ?
C23 C22 H22B 110.0 . . ?
C22 C23 H23A 109.5 . . ?
C22 C23 H23B 109.5 . . ?
C22 C23 H23C 109.5 . . ?
H23A C23 H23B 109.5 . . ?
H23A C23 H23C 109.5 . . ?
H23B C23 H23C 109.5 . . ?

loop_
_geom_bond_atom_site_label_1
_geom_bond_atom_site_label_2
_geom_bond_distance
_geom_bond_site_symmetry_2
_geom_bond_publ_flag
Zn1 O23 1.948(2) . ?
Zn1 O14 1.953(2) 4_665 ?
Zn1 N27 2.052(3) 4_676 ?
Zn1 N37 2.034(3) . ?
O23 C21 1.278(4) . ?
O14 C12 1.282(4) . ?
O22 C21 1.253(4) . ?
O32 C31 1.210(3) . ?
O40 H40A 0.8700 . ?
O40 H40B 0.8700 . ?
O13 C12 1.249(4) . ?
N33 H33 0.8800 . ?
N33 C31 1.374(4) . ?
N33 C34 1.391(4) . ?
N30 C31 1.387(4) . ?
N30 C24 1.395(4) . ?
N30 H30 0.863(17) . ?
N27 C28 1.343(4) . ?
N27 C26 1.337(4) . ?
N37 C38 1.338(4) . ?
N37 C36 1.345(4) . ?
N11 C15 1.413(4) . ?
N11 C9 1.367(4) . ?
N11 H11 0.875(16) . ?
O10 C9 1.214(4) . ?
O41 C42 1.204(6) . ?
C25 H25 0.9500 . ?
C25 C24 1.391(4) . ?
C25 C26 1.379(4) . ?
N8 H8 0.8800 . ?
N8 C9 1.375(4) . ?
N8 C2 1.408(4) . ?
C34 C35 1.387(4) . ?
C34 C39 1.400(4) . ?
C28 H28 0.9500 . ?
C28 C29 1.366(4) . ?
C24 C29 1.408(4) . ?
C26 H26 0.9500 . ?
C35 H35 0.9500 . ?
C35 C36 1.365(5) . ?
C39 H39 0.9500 . ?
C39 C38 1.368(4) . ?
C38 H38 0.9500 . ?
C29 H29 0.9500 . ?
C5 C6 1.377(5) . ?
C5 C4 1.388(4) . ?
C5 C12 1.486(4) . ?
C21 C18 1.486(4) . ?
C6 H6 0.9500 . ?
C6 C7 1.393(4) . ?
C36 H36 0.9500 . ?
C17 H17 0.9500 . ?
C17 C18 1.391(4) . ?
C17 C16 1.393(4) . ?
C18 C19 1.395(5) . ?
C15 C16 1.391(5) . ?
C15 C20 1.403(5) . ?
C19 H19 0.9500 . ?
C19 C20 1.370(4) . ?
C4 H4 0.9500 . ?
C4 C3 1.393(4) . ?
C3 H3 0.9500 . ?
C3 C2 1.384(5) . ?
C2 C7 1.383(4) . ?
O47 C48 1.249(7) . ?
C20 H20 0.9500 . ?
C7 H7 0.9500 . ?
N43 C42 1.248(7) . ?
N43 C44 1.492(7) . ?
N43 C46 1.559(12) . ?
C42 H42 0.9500 . ?
N49 C48 1.302(7) . ?
N49 C1 1.413(7) . ?
N49 C10 1.506(15) . ?
N49 C22 1.455(15) . ?
C48 H48 0.9500 . ?
C45 H45A 0.9800 . ?
C45 H45B 0.9800 . ?
C45 H45C 0.9800 . ?
C45 C44 1.395(9) . ?
C44 H44C 0.9900 . ?
C44 H44D 0.9900 . ?
C44 H44A 0.9900 . ?
C44 H44B 0.9900 . ?
C44 C11 1.492(16) . ?
C46 H46A 0.9900 . ?
C46 H46B 0.9900 . ?
C46 C13 1.393(11) . ?
C13 H13A 0.9800 . ?
C13 H13B 0.9800 . ?
C13 H13C 0.9800 . ?
C11 H11A 0.9800 . ?
C11 H11B 0.9800 . ?
C11 H11C 0.9800 . ?
C1 H1AA 0.9900 . ?
C1 H1AB 0.9900 . ?
C1 H1BC 0.9900 . ?
C1 H1BD 0.9900 . ?
C1 C8 1.562(15) . ?
C1 C8A 1.618(19) . ?
C8 H8A 0.9800 . ?
C8 H8B 0.9800 . ?
C8 H8C 0.9800 . ?
C8A H8AA 0.9800 . ?
C8A H8AB 0.9800 . ?
C8A H8AC 0.9800 . ?
C10 H10A 0.9900 . ?
C10 H10B 0.9900 . ?
C10 C14 1.50(2) . ?
C14 H14A 0.9800 . ?
C14 H14B 0.9800 . ?
C14 H14C 0.9800 . ?
C22 H22A 0.9900 . ?
C22 H22B 0.9900 . ?
C22 C23 1.48(2) . ?
C23 H23A 0.9800 . ?
C23 H23B 0.9800 . ?
C23 H23C 0.9800 . ?

loop_
_geom_torsion_atom_site_label_1
_geom_torsion_atom_site_label_2
_geom_torsion_atom_site_label_3
_geom_torsion_atom_site_label_4
_geom_torsion
_geom_torsion_site_symmetry_1
_geom_torsion_site_symmetry_2
_geom_torsion_site_symmetry_3
_geom_torsion_site_symmetry_4
_geom_torsion_publ_flag
Zn1 O23 C21 O22 -0.3(4) . . . . ?
Zn1 O23 C21 C18 178.4(2) . . . . ?
Zn1 O14 C12 O13 9.3(4) 4_566 . . . ?
Zn1 O14 C12 C5 -170.1(2) 4_566 . . . ?
Zn1 N27 C28 C29 -173.4(3) 4_575 . . . ?
Zn1 N27 C26 C25 172.8(2) 4_575 . . . ?
Zn1 N37 C38 C39 171.0(3) . . . . ?
Zn1 N37 C36 C35 -170.2(3) . . . . ?
O23 C21 C18 C17 -8.1(5) . . . . ?
O23 C21 C18 C19 172.2(3) . . . . ?
O22 C21 C18 C17 170.5(3) . . . . ?
O22 C21 C18 C19 -9.2(5) . . . . ?
N33 C34 C35 C36 176.7(3) . . . . ?
N33 C34 C39 C38 -176.5(3) . . . . ?
N30 C24 C29 C28 -179.0(3) . . . . ?
N27 C28 C29 C24 -0.4(5) . . . . ?
N11 C15 C16 C17 -179.5(3) . . . . ?
N11 C15 C20 C19 -179.6(4) . . . . ?
C25 C24 C29 C28 -1.3(5) . . . . ?
C31 N33 C34 C35 0.2(5) . . . . ?
C31 N33 C34 C39 178.0(3) . . . . ?
C31 N30 C24 C25 16.0(5) . . . . ?
C31 N30 C24 C29 -166.5(3) . . . . ?
N8 C2 C7 C6 -178.9(4) . . . . ?
C34 N33 C31 O32 10.3(5) . . . . ?
C34 N33 C31 N30 -168.5(3) . . . . ?
C34 C35 C36 N37 -0.1(5) . . . . ?
C34 C39 C38 N37 -0.8(5) . . . . ?
C28 N27 C26 C25 -2.9(4) . . . . ?
C24 N30 C31 O32 3.7(5) . . . . ?
C24 N30 C31 N33 -177.5(3) . . . . ?
C24 C25 C26 N27 1.2(5) . . . . ?
C26 N27 C28 C29 2.5(5) . . . . ?
C26 C25 C24 N30 178.4(3) . . . . ?
C26 C25 C24 C29 0.9(4) . . . . ?
C35 C34 C39 C38 1.5(5) . . . . ?
C39 C34 C35 C36 -1.1(5) . . . . ?
C38 N37 C36 C35 0.8(5) . . . . ?
C5 C6 C7 C2 1.1(6) . . . . ?
C5 C4 C3 C2 0.3(6) . . . . ?
C21 C18 C19 C20 -179.8(4) . . . . ?
C6 C5 C4 C3 0.5(6) . . . . ?
C6 C5 C12 O14 -171.6(3) . . . . ?
C6 C5 C12 O13 9.1(5) . . . . ?
C36 N37 C38 C39 -0.4(5) . . . . ?
C17 C18 C19 C20 0.5(6) . . . . ?
C18 C17 C16 C15 -0.7(6) . . . . ?
C18 C19 C20 C15 -1.1(6) . . . . ?
C15 N11 C9 O10 0.6(7) . . . . ?
C15 N11 C9 N8 179.6(4) . . . . ?
C4 C5 C6 C7 -1.2(6) . . . . ?
C4 C5 C12 O14 10.1(5) . . . . ?
C4 C5 C12 O13 -169.2(3) . . . . ?
C4 C3 C2 N8 178.1(4) . . . . ?
C4 C3 C2 C7 -0.5(6) . . . . ?
C12 C5 C6 C7 -179.6(3) . . . . ?
C12 C5 C4 C3 178.9(4) . . . . ?
C3 C2 C7 C6 -0.2(6) . . . . ?
C9 N11 C15 C16 -168.9(4) . . . . ?
C9 N11 C15 C20 11.5(6) . . . . ?
C9 N8 C2 C3 11.8(7) . . . . ?
C9 N8 C2 C7 -169.6(4) . . . . ?
C16 C17 C18 C21 -179.3(3) . . . . ?
C16 C17 C18 C19 0.4(5) . . . . ?
C16 C15 C20 C19 0.8(6) . . . . ?
C2 N8 C9 N11 -179.4(4) . . . . ?
C2 N8 C9 O10 -0.4(7) . . . . ?
C20 C15 C16 C17 0.1(6) . . . . ?
C42 N43 C44 C45 -128.4(7) . . . . ?
C42 N43 C44 C11 175.9(11) . . . . ?
C42 N43 C46 C13 89.6(8) . . . . ?
C48 N49 C1 C8 -112.5(14) . . . . ?
C48 N49 C1 C8A -76(2) . . . . ?
C48 N49 C10 C14 -70.0(16) . . . . ?
C48 N49 C22 C23 -113(2) . . . . ?
C44 N43 C42 O41 -173.1(5) . . . . ?
C44 N43 C46 C13 -110.6(8) . . . . ?
C46 N43 C42 O41 -14.0(9) . . . . ?
C46 N43 C44 C45 72.1(8) . . . . ?
C46 N43 C44 C11 16.3(14) . . . . ?
C1 N49 C48 O47 1.6(12) . . . . ?
C1 N49 C10 C14 96.6(13) . . . . ?
C1 N49 C22 C23 82(2) . . . . ?
C10 N49 C48 O47 167.4(15) . . . . ?
C10 N49 C1 C8 82(2) . . . . ?
C22 N49 C48 O47 -161.1(13) . . . . ?
C22 N49 C1 C8A 88(3) . . . . ?

loop_
_platon_squeeze_void_nr
_platon_squeeze_void_average_x
_platon_squeeze_void_average_y
_platon_squeeze_void_average_z
_platon_squeeze_void_volume
_platon_squeeze_void_count_electrons
_platon_squeeze_void_content
1 0.010 0.023 0.466 2203 608 '9.5 C5H11N1O2'
